data_4309244
loop_
_publ_author_name
'Elizabeth A. Deters'
'Michael J. Goldcamp'
'Jeanette A. Krause Bauer'
'Michael J. Baldwin'

_publ_contact_author_address
;     Department of Chemistry
      University of Cincinnati
      Cincinnati, OH 45221-0172 USA
;
_publ_contact_author_email michael.baldwin@uc.edu
_publ_contact_author_fax '513 556 9239'
_publ_contact_author_name 'Dr. Michael J. Baldwin'
_publ_contact_author_phone '513 556 9225'
_publ_section_title
;
Anion-Controlled Nuclearity in Nickel Complexes with Potentially
Dinucleating, Poly(oxime) Amine Ligands
;
_journal_name_full 'Inorganic Chemistry'
_journal_page_first 5222
_journal_page_last 5228
_journal_paper_doi 10.1021/ic048355x
_journal_volume 44
_journal_year 2005
_chemical_absolute_configuration ad
_chemical_formula_moiety 'C26 H46 Cl4 N8 Ni2 O6, C3 H7 N O'
_chemical_formula_sum 'C29 H53 Cl4 N9 Ni2 O7'
_chemical_formula_weight 899.02
_chemical_name_systematic
; 
 ? 
;
_space_group_IT_number 19
_symmetry_cell_setting orthorhombic
_symmetry_space_group_name_Hall 'P 2ac 2ab'
_symmetry_space_group_name_H-M 'P 21 21 21'
_atom_sites_solution_hydrogens mixed
_atom_sites_solution_primary direct
_atom_sites_solution_secondary difmap
_audit_creation_method SHELXL-97
_cell_angle_alpha 90.00
_cell_angle_beta 90.00
_cell_angle_gamma 90.00
_cell_formula_units_Z 4
_cell_length_a 12.2524(11)
_cell_length_b 16.6145(15)
_cell_length_c 20.1234(19)
_cell_measurement_reflns_used 7611
_cell_measurement_temperature 150(2)
_cell_measurement_theta_max 28.34
_cell_measurement_theta_min 1.59
_cell_volume 4096.5(6)
_computing_cell_refinement 'Bruker SAINT v6.36A'
_computing_data_collection 'Bruker SMART v5.628'
_computing_data_reduction 'Bruker SAINT v6.36A'
_computing_molecular_graphics 'Bruker SHELXTL v6.12'
_computing_publication_material 'Bruker SHELXTL v6.12'
_computing_structure_refinement 'Bruker SHELXTL v6.12'
_computing_structure_solution 'Bruker SHELXTL v6.12'
_diffrn_ambient_temperature 150(2)
_diffrn_detector_area_resol_mean 0.75
_diffrn_measured_fraction_theta_full 0.998
_diffrn_measured_fraction_theta_max 0.998
_diffrn_measurement_device_type 'Bruker SMART6000 CCD'
_diffrn_measurement_method '\w scans'
_diffrn_radiation_monochromator graphite
_diffrn_radiation_source 'fine-focus sealed tube'
_diffrn_radiation_type MoK\a
_diffrn_radiation_wavelength 0.71073
_diffrn_reflns_av_R_equivalents 0.0651
_diffrn_reflns_av_sigmaI/netI 0.0484
_diffrn_reflns_limit_h_max 16
_diffrn_reflns_limit_h_min -16
_diffrn_reflns_limit_k_max 22
_diffrn_reflns_limit_k_min -20
_diffrn_reflns_limit_l_max 26
_diffrn_reflns_limit_l_min -26
_diffrn_reflns_number 55970
_diffrn_reflns_theta_full 28.34
_diffrn_reflns_theta_max 28.34
_diffrn_reflns_theta_min 1.59
_diffrn_standards_decay_% 0
_diffrn_standards_number 0
_exptl_absorpt_coefficient_mu 1.233
_exptl_absorpt_correction_T_max 0.8867
_exptl_absorpt_correction_T_min 0.7087
_exptl_absorpt_correction_type multi-scan
_exptl_absorpt_process_details 'SADABS v2.05 (Sheldrick)'
_exptl_crystal_colour 'pale blue'
_exptl_crystal_density_diffrn 1.458
_exptl_crystal_density_meas ?
_exptl_crystal_description rod
_exptl_crystal_F_000 1880
_exptl_crystal_size_max 0.30
_exptl_crystal_size_mid 0.10
_exptl_crystal_size_min 0.10
_refine_diff_density_max 0.442
_refine_diff_density_min -0.481
_refine_diff_density_rms 0.062
_refine_ls_abs_structure_details 'Flack H D (1983), Acta Cryst. A39, 876-881'
_refine_ls_abs_structure_Flack 0.010(9)
_refine_ls_extinction_method none
_refine_ls_goodness_of_fit_ref 1.005
_refine_ls_hydrogen_treatment mixed
_refine_ls_matrix_type full
_refine_ls_number_parameters 460
_refine_ls_number_reflns 10221
_refine_ls_number_restraints 0
_refine_ls_restrained_S_all 1.005
_refine_ls_R_factor_all 0.0461
_refine_ls_R_factor_gt 0.0334
_refine_ls_shift/su_max 0.003
_refine_ls_shift/su_mean 0.000
_refine_ls_structure_factor_coef Fsqd
_refine_ls_weighting_details 'calc w=1/[\s^2^(Fo^2^)+(0.0419P)^2^+0.0000P] where P=(Fo^2^+2Fc^2^)/3'
_refine_ls_weighting_scheme calc
_refine_ls_wR_factor_gt 0.0768
_refine_ls_wR_factor_ref 0.0811
_reflns_number_gt 8536
_reflns_number_total 10221
_reflns_threshold_expression >2\s(I)
_cod_data_source_file ic048355xsi20041119_125300_2.cif
_cod_data_source_block 1
_cod_depositor_comments
;
The following automatic conversions were performed:
'_symmetry_cell_setting' value 'Orthorhombic' changed to 'orthorhombic'
according to '/home/saulius/struct/CIF-dictionaries/cif_core.dic'
dictionary named 'cif_core.dic' version 2.4.1 from 2010-06-29.

Automatic conversion script
Id: cif_fix_enum 1527 2010-12-29 10:47:43Z saulius 
;
_cod_database_code 4309244

loop_
_symmetry_equiv_pos_as_xyz
'x, y, z'
'-x+1/2, -y, z+1/2'
'-x, y+1/2, -z+1/2'
'x+1/2, -y+1/2, -z'

loop_
_atom_site_label
_atom_site_type_symbol
_atom_site_fract_x
_atom_site_fract_y
_atom_site_fract_z
_atom_site_U_iso_or_equiv
_atom_site_adp_type
_atom_site_occupancy
_atom_site_symmetry_multiplicity
_atom_site_calc_flag
_atom_site_refinement_flags
_atom_site_disorder_assembly
_atom_site_disorder_group
Ni1 Ni -0.63314(3) 0.22999(2) 0.383558(17) 0.02331(8) Uani 1 1 d . . .
Ni2 Ni -0.45029(2) -0.26498(2) 0.589575(16) 0.02034(7) Uani 1 1 d . . .
Cl1 Cl -0.58587(6) 0.32218(4) 0.29292(4) 0.03500(16) Uani 1 1 d . . .
Cl2 Cl -0.46773(5) 0.23909(4) 0.44313(4) 0.03029(15) Uani 1 1 d . . .
Cl3 Cl -0.32080(5) -0.16468(4) 0.56059(3) 0.02654(14) Uani 1 1 d . . .
Cl4 Cl -0.33006(5) -0.38400(4) 0.59079(4) 0.03278(15) Uani 1 1 d . . .
O1 O -0.8155(2) 0.25095(16) 0.28101(13) 0.0653(9) Uani 1 1 d . . .
H1 H -0.7534 0.2898 0.2756 0.098 Uiso 1 1 d . . .
O2 O -0.5410(2) 0.14420(13) 0.26137(10) 0.0415(5) Uani 1 1 d . . .
H2 H -0.5396 0.1986 0.2541 0.062 Uiso 1 1 d . . .
O3 O -0.55331(16) -0.41069(12) 0.65436(10) 0.0347(5) Uani 1 1 d . . .
H3 H -0.4870 -0.4239 0.6556 0.052 Uiso 1 1 d . . .
O4 O -0.44211(15) -0.34720(11) 0.45331(9) 0.0291(4) Uani 1 1 d . . .
H4 H -0.4064 -0.3871 0.4915 0.044 Uiso 1 1 d . . .
O5 O -0.70342(15) 0.31531(11) 0.44289(10) 0.0300(4) Uani 1 1 d . . .
O6 O -0.42979(13) -0.24401(11) 0.68924(8) 0.0265(4) Uani 1 1 d . . .
N1 N -0.69422(18) 0.12917(13) 0.44068(11) 0.0230(5) Uani 1 1 d . . .
N2 N -0.78238(19) 0.21255(15) 0.33947(12) 0.0333(6) Uani 1 1 d . . .
N3 N -0.5808(2) 0.13623(14) 0.32651(11) 0.0306(5) Uani 1 1 d . . .
N4 N -0.59092(17) -0.19031(12) 0.57283(10) 0.0205(4) Uani 1 1 d . . .
N5 N -0.57234(17) -0.33842(13) 0.62184(11) 0.0238(5) Uani 1 1 d . . .
N6 N -0.48405(17) -0.28419(13) 0.49183(11) 0.0240(5) Uani 1 1 d . . .
N7 N -0.6839(2) 0.43500(14) 0.49622(13) 0.0361(6) Uani 1 1 d . . .
N8 N -0.31291(19) -0.27201(17) 0.77207(12) 0.0404(6) Uani 1 1 d . . .
C1 C -0.8112(2) 0.11789(19) 0.42373(15) 0.0347(7) Uani 1 1 d . . .
H1A H -0.8562 0.1392 0.4606 0.042 Uiso 1 1 calc R . .
H1B H -0.8263 0.0595 0.4201 0.042 Uiso 1 1 calc R . .
C2 C -0.8456(2) 0.1576(2) 0.36095(16) 0.0393(7) Uani 1 1 d . . .
C3 C -0.9507(4) 0.1329(4) 0.3313(3) 0.111(2) Uani 1 1 d . . .
H3A H -1.0100 0.1439 0.3627 0.166 Uiso 1 1 calc R . .
H3B H -0.9487 0.0752 0.3213 0.166 Uiso 1 1 calc R . .
H3C H -0.9632 0.1632 0.2902 0.166 Uiso 1 1 calc R . .
C4 C -0.6268(3) 0.05980(16) 0.41906(14) 0.0304(6) Uani 1 1 d . . .
H4A H -0.6701 0.0099 0.4241 0.037 Uiso 1 1 calc R . .
H4B H -0.5626 0.0555 0.4487 0.037 Uiso 1 1 calc R . .
C5 C -0.5881(3) 0.06573(17) 0.34882(14) 0.0333(7) Uani 1 1 d . . .
C6 C -0.5557(4) -0.0095(2) 0.31333(17) 0.0606(12) Uani 1 1 d . . .
H6A H -0.6172 -0.0472 0.3129 0.091 Uiso 1 1 calc R . .
H6B H -0.4936 -0.0343 0.3362 0.091 Uiso 1 1 calc R . .
H6C H -0.5349 0.0035 0.2675 0.091 Uiso 1 1 calc R . .
C7 C -0.69118(19) -0.24062(16) 0.57926(13) 0.0243(5) Uani 1 1 d . . .
H7A H -0.7205 -0.2516 0.5343 0.029 Uiso 1 1 calc R . .
H7B H -0.7471 -0.2098 0.6040 0.029 Uiso 1 1 calc R . .
C8 C -0.6722(2) -0.31875(16) 0.61394(13) 0.0249(5) Uani 1 1 d . . .
C9 C -0.7687(2) -0.36783(18) 0.63310(15) 0.0326(7) Uani 1 1 d . . .
H9A H -0.7985 -0.3944 0.5936 0.049 Uiso 1 1 calc R . .
H9B H -0.8245 -0.3328 0.6527 0.049 Uiso 1 1 calc R . .
H9C H -0.7467 -0.4086 0.6657 0.049 Uiso 1 1 calc R . .
C10 C -0.5787(2) -0.16321(16) 0.50335(12) 0.0245(5) Uani 1 1 d . . .
H10A H -0.5254 -0.1185 0.5012 0.029 Uiso 1 1 calc R . .
H10B H -0.6497 -0.1431 0.4866 0.029 Uiso 1 1 calc R . .
C11 C -0.54008(19) -0.23197(17) 0.46025(12) 0.0236(5) Uani 1 1 d . . .
C12 C -0.5636(2) -0.23355(19) 0.38737(13) 0.0304(6) Uani 1 1 d . . .
H12A H -0.6373 -0.2129 0.3793 0.046 Uiso 1 1 calc R . .
H12B H -0.5583 -0.2890 0.3710 0.046 Uiso 1 1 calc R . .
H12C H -0.5104 -0.1998 0.3640 0.046 Uiso 1 1 calc R . .
C13 C -0.6824(2) 0.14190(15) 0.51412(13) 0.0234(5) Uani 1 1 d . . .
H13A H -0.7267 0.1892 0.5271 0.028 Uiso 1 1 calc R . .
H13B H -0.6052 0.1547 0.5239 0.028 Uiso 1 1 calc R . .
C14 C -0.7164(2) 0.07104(14) 0.55655(12) 0.0198(5) Uani 1 1 d . . .
C15 C -0.6425(2) 0.00886(15) 0.57102(12) 0.0203(5) Uani 1 1 d . . .
H15 H -0.5709 0.0113 0.5530 0.024 Uiso 1 1 calc R . .
C16 C -0.6708(2) -0.05615(15) 0.61088(12) 0.0206(5) Uani 1 1 d . . .
C17 C -0.5894(2) -0.12284(15) 0.62242(13) 0.0215(5) Uani 1 1 d . . .
H17A H -0.5153 -0.0991 0.6227 0.026 Uiso 1 1 calc R . .
H17B H -0.6027 -0.1458 0.6671 0.026 Uiso 1 1 calc R . .
C18 C -0.7740(2) -0.05776(16) 0.63934(13) 0.0240(5) Uani 1 1 d . . .
H18 H -0.7940 -0.1009 0.6678 0.029 Uiso 1 1 calc R . .
C19 C -0.8479(2) 0.00347(17) 0.62638(14) 0.0268(6) Uani 1 1 d . . .
H19 H -0.9185 0.0018 0.6459 0.032 Uiso 1 1 calc R . .
C20 C -0.8199(2) 0.06738(15) 0.58509(13) 0.0244(5) Uani 1 1 d . . .
H20 H -0.8716 0.1087 0.5763 0.029 Uiso 1 1 calc R . .
C21 C -0.6504(2) 0.37713(17) 0.45627(15) 0.0311(6) Uani 1 1 d . . .
H21 H -0.5806 0.3831 0.4362 0.037 Uiso 1 1 calc R . .
C23 C -0.6166(3) 0.50519(19) 0.50854(19) 0.0477(9) Uani 1 1 d . . .
H23A H -0.5399 0.4918 0.5000 0.072 Uiso 1 1 calc R . .
H23B H -0.6251 0.5221 0.5549 0.072 Uiso 1 1 calc R . .
H23C H -0.6392 0.5490 0.4790 0.072 Uiso 1 1 calc R . .
C24 C -0.7881(3) 0.4305(2) 0.5309(2) 0.0555(10) Uani 1 1 d . . .
H24A H -0.8345 0.4755 0.5170 0.083 Uiso 1 1 calc R . .
H24B H -0.7756 0.4334 0.5789 0.083 Uiso 1 1 calc R . .
H24C H -0.8242 0.3795 0.5200 0.083 Uiso 1 1 calc R . .
C25 C -0.3386(2) -0.23858(17) 0.71571(14) 0.0280(6) Uani 1 1 d . . .
H25 H -0.2841 -0.2081 0.6934 0.034 Uiso 1 1 calc R . .
C26 C -0.3878(4) -0.3241(3) 0.8064(2) 0.092(2) Uani 1 1 d . . .
H26A H -0.3580 -0.3378 0.8501 0.138 Uiso 1 1 calc R . .
H26B H -0.3984 -0.3735 0.7805 0.138 Uiso 1 1 calc R . .
H26C H -0.4580 -0.2966 0.8118 0.138 Uiso 1 1 calc R . .
C27 C -0.2071(3) -0.2597(3) 0.8028(2) 0.0694(13) Uani 1 1 d . . .
H27A H -0.1721 -0.2122 0.7833 0.104 Uiso 1 1 calc R . .
H27B H -0.1612 -0.3071 0.7952 0.104 Uiso 1 1 calc R . .
H27C H -0.2165 -0.2514 0.8507 0.104 Uiso 1 1 calc R . .
O7 O -0.2852(3) -0.0746(2) 0.79954(16) 0.0876(11) Uani 1 1 d . . .
N9 N -0.2865(2) -0.01291(17) 0.69829(15) 0.0474(7) Uani 1 1 d . . .
C28 C -0.1732(3) -0.0350(2) 0.6806(2) 0.0529(9) Uani 1 1 d . . .
H28A H -0.1654 -0.0356 0.6321 0.079 Uiso 1 1 calc R . .
H28B H -0.1565 -0.0886 0.6984 0.079 Uiso 1 1 calc R . .
H28C H -0.1226 0.0044 0.6996 0.079 Uiso 1 1 calc R . .
C29 C -0.3476(3) 0.0346(2) 0.6511(2) 0.0528(9) Uani 1 1 d . . .
H29A H -0.4171 0.0511 0.6710 0.079 Uiso 1 1 calc R . .
H29B H -0.3617 0.0025 0.6111 0.079 Uiso 1 1 calc R . .
H29C H -0.3053 0.0826 0.6390 0.079 Uiso 1 1 calc R . .
C30 C -0.3311(4) -0.0357(2) 0.7553(2) 0.0584(10) Uani 1 1 d . . .
H30 H -0.4049 -0.0207 0.7629 0.070 Uiso 1 1 calc R . .

loop_
_atom_site_aniso_label
_atom_site_aniso_U_11
_atom_site_aniso_U_22
_atom_site_aniso_U_33
_atom_site_aniso_U_23
_atom_site_aniso_U_13
_atom_site_aniso_U_12
Ni1 0.02507(16) 0.01693(16) 0.02792(17) 0.00242(14) -0.00116(13) -0.00061(14)
Ni2 0.01857(14) 0.01774(15) 0.02471(16) 0.00068(14) -0.00040(12) 0.00181(13)
Cl1 0.0406(4) 0.0262(4) 0.0383(4) 0.0100(3) 0.0013(3) -0.0018(3)
Cl2 0.0227(3) 0.0277(3) 0.0405(4) 0.0042(3) -0.0013(3) -0.0022(3)
Cl3 0.0254(3) 0.0236(3) 0.0306(3) -0.0007(3) 0.0028(3) -0.0032(3)
Cl4 0.0257(3) 0.0235(3) 0.0492(4) 0.0020(3) 0.0025(3) 0.0070(3)
O1 0.0584(15) 0.0696(19) 0.0680(17) 0.0468(14) -0.0324(13) -0.0240(13)
O2 0.0653(15) 0.0335(12) 0.0256(11) 0.0049(9) 0.0126(10) 0.0001(11)
O3 0.0324(10) 0.0259(11) 0.0457(12) 0.0139(9) -0.0025(10) -0.0013(9)
O4 0.0296(10) 0.0239(10) 0.0338(11) -0.0109(8) 0.0074(8) 0.0013(8)
O5 0.0314(10) 0.0173(10) 0.0414(12) -0.0024(8) 0.0042(9) -0.0010(8)
O6 0.0227(9) 0.0338(11) 0.0230(9) 0.0022(8) -0.0044(7) 0.0010(8)
N1 0.0259(11) 0.0201(11) 0.0228(11) 0.0010(9) -0.0032(9) -0.0007(9)
N2 0.0358(12) 0.0288(14) 0.0353(14) 0.0124(10) -0.0116(10) -0.0036(10)
N3 0.0428(14) 0.0290(13) 0.0199(12) 0.0011(10) 0.0039(10) -0.0014(11)
N4 0.0233(10) 0.0166(10) 0.0215(12) -0.0008(8) -0.0014(8) -0.0013(8)
N5 0.0248(11) 0.0182(11) 0.0285(12) 0.0017(9) 0.0004(9) -0.0004(9)
N6 0.0251(10) 0.0187(11) 0.0281(12) -0.0061(9) 0.0037(9) 0.0000(9)
N7 0.0380(14) 0.0238(13) 0.0464(16) -0.0081(11) 0.0042(12) -0.0025(11)
N8 0.0352(12) 0.0452(15) 0.0406(15) 0.0145(13) -0.0151(11) -0.0092(13)
C1 0.0285(14) 0.0335(16) 0.0419(18) 0.0100(13) -0.0095(12) -0.0111(12)
C2 0.0346(15) 0.0393(18) 0.0442(18) 0.0107(14) -0.0144(13) -0.0094(14)
C3 0.075(3) 0.134(5) 0.123(4) 0.083(4) -0.076(3) -0.065(3)
C4 0.0456(16) 0.0166(13) 0.0292(15) 0.0006(11) 0.0034(13) 0.0022(12)
C5 0.0481(17) 0.0221(15) 0.0297(16) 0.0010(12) 0.0030(13) 0.0030(13)
C6 0.120(4) 0.0275(18) 0.0348(19) 0.0008(14) 0.020(2) 0.014(2)
C7 0.0199(11) 0.0218(13) 0.0313(14) -0.0043(11) -0.0012(10) 0.0001(10)
C8 0.0251(13) 0.0248(14) 0.0246(13) -0.0027(11) 0.0028(11) -0.0008(11)
C9 0.0252(14) 0.0335(16) 0.0390(17) -0.0024(13) 0.0034(12) -0.0046(12)
C10 0.0276(13) 0.0245(13) 0.0215(13) 0.0014(10) -0.0041(10) 0.0058(11)
C11 0.0222(11) 0.0231(13) 0.0254(13) -0.0017(11) 0.0015(10) -0.0016(12)
C12 0.0341(14) 0.0339(15) 0.0231(13) -0.0032(12) 0.0009(11) -0.0021(13)
C13 0.0278(13) 0.0160(12) 0.0264(14) -0.0011(10) -0.0034(11) -0.0014(10)
C14 0.0226(12) 0.0163(12) 0.0205(13) -0.0016(10) -0.0009(10) 0.0000(10)
C15 0.0208(12) 0.0192(12) 0.0209(13) -0.0036(9) -0.0012(9) -0.0023(10)
C16 0.0225(12) 0.0187(12) 0.0206(12) -0.0036(10) -0.0019(10) 0.0013(10)
C17 0.0250(12) 0.0175(13) 0.0220(13) -0.0017(10) -0.0023(10) 0.0014(10)
C18 0.0264(13) 0.0219(14) 0.0239(13) -0.0004(10) 0.0022(10) -0.0022(11)
C19 0.0213(13) 0.0301(15) 0.0290(15) -0.0020(11) 0.0025(10) 0.0015(11)
C20 0.0212(12) 0.0223(13) 0.0296(14) -0.0030(11) -0.0031(11) 0.0037(10)
C21 0.0303(15) 0.0227(14) 0.0404(17) 0.0030(12) -0.0015(12) 0.0009(12)
C23 0.0464(19) 0.0289(16) 0.068(2) -0.0133(16) 0.0003(18) -0.0062(15)
C24 0.055(2) 0.043(2) 0.068(3) -0.0137(18) 0.0283(19) -0.0075(18)
C25 0.0250(12) 0.0262(14) 0.0329(15) 0.0018(12) -0.0012(10) -0.0017(11)
C26 0.066(3) 0.138(5) 0.073(3) 0.071(3) -0.034(2) -0.051(3)
C27 0.049(2) 0.087(3) 0.072(3) 0.036(2) -0.0330(19) -0.020(2)
O7 0.143(3) 0.064(2) 0.0557(19) 0.0043(15) -0.007(2) 0.016(2)
N9 0.0547(18) 0.0390(17) 0.0484(18) -0.0060(13) 0.0045(14) -0.0096(14)
C28 0.0404(18) 0.044(2) 0.074(3) -0.0033(19) -0.0021(18) -0.0066(16)
C29 0.048(2) 0.043(2) 0.068(3) 0.0083(18) 0.0004(18) -0.0035(17)
C30 0.076(3) 0.041(2) 0.058(3) -0.0118(18) 0.015(2) -0.004(2)

loop_
_atom_type_symbol
_atom_type_description
_atom_type_scat_dispersion_real
_atom_type_scat_dispersion_imag
_atom_type_scat_source
C C 0.0033 0.0016 'International Tables Vol C Tables 4.2.6.8 and 6.1.1.4'
H H 0.0000 0.0000 'International Tables Vol C Tables 4.2.6.8 and 6.1.1.4'
N N 0.0061 0.0033 'International Tables Vol C Tables 4.2.6.8 and 6.1.1.4'
O O 0.0106 0.0060 'International Tables Vol C Tables 4.2.6.8 and 6.1.1.4'
Cl Cl 0.1484 0.1585 'International Tables Vol C Tables 4.2.6.8 and 6.1.1.4'
Ni Ni 0.3393 1.1124 'International Tables Vol C Tables 4.2.6.8 and 6.1.1.4'

loop_
_geom_angle_atom_site_label_1
_geom_angle_atom_site_label_2
_geom_angle_atom_site_label_3
_geom_angle
_geom_angle_site_symmetry_1
_geom_angle_site_symmetry_3
_geom_angle_publ_flag
N3 Ni1 O5 172.56(9) . . ?
N3 Ni1 N2 85.92(10) . . ?
O5 Ni1 N2 88.58(9) . . ?
N3 Ni1 N1 79.42(9) . . ?
O5 Ni1 N1 94.64(8) . . ?
N2 Ni1 N1 79.19(9) . . ?
N3 Ni1 Cl2 93.72(7) . . ?
O5 Ni1 Cl2 91.18(6) . . ?
N2 Ni1 Cl2 173.54(7) . . ?
N1 Ni1 Cl2 94.40(6) . . ?
N3 Ni1 Cl1 89.09(7) . 1 ?
O5 Ni1 Cl1 95.79(6) . 1 ?
N2 Ni1 Cl1 88.69(7) . 1 ?
N1 Ni1 Cl1 163.78(6) . 1 ?
Cl2 Ni1 Cl1 97.76(3) . 1 ?
N3 Ni1 Cl1 89.09(7) . . ?
O5 Ni1 Cl1 95.79(6) . . ?
N2 Ni1 Cl1 88.69(7) . . ?
N1 Ni1 Cl1 163.78(6) . . ?
Cl2 Ni1 Cl1 97.76(3) . . ?
N6 Ni2 N5 93.73(9) . . ?
N6 Ni2 O6 175.27(8) . . ?
N5 Ni2 O6 83.10(8) . . ?
N6 Ni2 N4 77.06(8) . . ?
N5 Ni2 N4 78.88(8) . . ?
O6 Ni2 N4 98.82(7) . . ?
N6 Ni2 Cl3 90.48(6) . . ?
N5 Ni2 Cl3 171.83(7) . . ?
O6 Ni2 Cl3 92.24(5) . . ?
N4 Ni2 Cl3 95.28(6) . . ?
N6 Ni2 Cl4 90.30(6) . 1 ?
N5 Ni2 Cl4 87.43(6) . 1 ?
O6 Ni2 Cl4 93.06(5) . 1 ?
N4 Ni2 Cl4 160.58(6) . 1 ?
Cl3 Ni2 Cl4 99.56(3) . 1 ?
N6 Ni2 Cl4 90.30(6) . . ?
N5 Ni2 Cl4 87.43(6) . . ?
O6 Ni2 Cl4 93.06(5) . . ?
N4 Ni2 Cl4 160.58(6) . . ?
Cl3 Ni2 Cl4 99.56(3) . . ?
Cl4 Ni2 Cl4 0.00(4) 1 . ?
C21 O5 Ni1 118.61(18) . . ?
C25 O6 Ni2 122.84(17) . . ?
C4 N1 C1 111.9(2) . . ?
C4 N1 C13 110.2(2) . . ?
C1 N1 C13 109.7(2) . . ?
C4 N1 Ni1 104.66(16) . . ?
C1 N1 Ni1 108.01(16) . . ?
C13 N1 Ni1 112.38(15) . . ?
C2 N2 O1 115.8(2) . . ?
C2 N2 Ni1 119.79(19) . . ?
O1 N2 Ni1 123.90(18) . . ?
C5 N3 O2 116.5(2) . . ?
C5 N3 Ni1 119.2(2) . . ?
O2 N3 Ni1 124.24(17) . . ?
C10 N4 C7 109.7(2) . . ?
C10 N4 C17 113.6(2) . . ?
C7 N4 C17 111.79(19) . . ?
C10 N4 Ni2 104.08(15) . . ?
C7 N4 Ni2 108.86(14) . . ?
C17 N4 Ni2 108.47(14) . . ?
C8 N5 O3 116.2(2) . . ?
C8 N5 Ni2 120.72(18) . . ?
O3 N5 Ni2 123.07(15) . . ?
C11 N6 O4 115.5(2) . . ?
C11 N6 Ni2 118.95(18) . . ?
O4 N6 Ni2 125.29(16) . . ?
C21 N7 C23 120.9(3) . . ?
C21 N7 C24 121.8(3) . . ?
C23 N7 C24 117.3(3) . . ?
C25 N8 C26 121.4(3) . . ?
C25 N8 C27 121.8(3) . . ?
C26 N8 C27 116.8(3) . . ?
N1 C1 C2 114.4(2) . . ?
N2 C2 C3 126.4(3) . . ?
N2 C2 C1 115.7(2) . . ?
C3 C2 C1 117.8(3) . . ?
N1 C4 C5 113.8(2) . . ?
N3 C5 C6 126.2(3) . . ?
N3 C5 C4 114.9(3) . . ?
C6 C5 C4 118.8(3) . . ?
N4 C7 C8 113.6(2) . . ?
N5 C8 C9 126.1(3) . . ?
N5 C8 C7 115.5(2) . . ?
C9 C8 C7 118.3(2) . . ?
N4 C10 C11 110.2(2) . . ?
N6 C11 C12 125.5(2) . . ?
N6 C11 C10 113.4(2) . . ?
C12 C11 C10 121.1(2) . . ?
N1 C13 C14 114.8(2) . . ?
C20 C14 C15 118.0(2) . . ?
C20 C14 C13 121.1(2) . . ?
C15 C14 C13 120.8(2) . . ?
C16 C15 C14 122.1(2) . . ?
C18 C16 C15 118.7(2) . . ?
C18 C16 C17 121.6(2) . . ?
C15 C16 C17 119.7(2) . . ?
N4 C17 C16 116.0(2) . . ?
C19 C18 C16 120.2(2) . . ?
C18 C19 C20 120.7(2) . . ?
C19 C20 C14 120.3(2) . . ?
O5 C21 N7 124.8(3) . . ?
O6 C25 N8 124.1(3) . . ?
C30 N9 C29 120.8(3) . . ?
C30 N9 C28 121.6(4) . . ?
C29 N9 C28 117.6(3) . . ?
O7 C30 N9 125.8(4) . . ?

loop_
_geom_bond_atom_site_label_1
_geom_bond_atom_site_label_2
_geom_bond_distance
_geom_bond_site_symmetry_2
_geom_bond_publ_flag
Ni1 N3 2.039(2) . ?
Ni1 O5 2.0435(19) . ?
Ni1 N2 2.053(2) . ?
Ni1 N1 2.165(2) . ?
Ni1 Cl2 2.3595(7) . ?
Ni1 Cl1 2.4511(8) 1 ?
Ni1 Cl1 2.4511(8) . ?
Ni2 N6 2.035(2) . ?
Ni2 N5 2.036(2) . ?
Ni2 O6 2.0511(17) . ?
Ni2 N4 2.150(2) . ?
Ni2 Cl3 2.3737(7) . ?
Ni2 Cl4 2.4660(7) 1 ?
Ni2 Cl4 2.4660(7) . ?
O1 N2 1.399(3) . ?
O2 N3 1.405(3) . ?
O3 N5 1.387(3) . ?
O4 N6 1.400(3) . ?
O5 C21 1.245(3) . ?
O6 C25 1.241(3) . ?
N1 C4 1.483(3) . ?
N1 C1 1.486(3) . ?
N1 C13 1.500(3) . ?
N2 C2 1.273(4) . ?
N3 C5 1.258(4) . ?
N4 C10 1.477(3) . ?
N4 C7 1.491(3) . ?
N4 C17 1.501(3) . ?
N5 C8 1.276(3) . ?
N6 C11 1.276(3) . ?
N7 C21 1.319(4) . ?
N7 C23 1.450(4) . ?
N7 C24 1.457(4) . ?
N8 C25 1.301(4) . ?
N8 C26 1.438(4) . ?
N8 C27 1.451(4) . ?
C1 C2 1.486(4) . ?
C2 C3 1.478(5) . ?
C4 C5 1.494(4) . ?
C5 C6 1.494(4) . ?
C7 C8 1.492(4) . ?
C8 C9 1.487(4) . ?
C10 C11 1.510(4) . ?
C11 C12 1.495(4) . ?
C13 C14 1.513(3) . ?
C14 C20 1.394(4) . ?
C14 C15 1.404(3) . ?
C15 C16 1.389(4) . ?
C16 C18 1.388(4) . ?
C16 C17 1.509(3) . ?
C18 C19 1.387(4) . ?
C19 C20 1.391(4) . ?
O7 C30 1.236(5) . ?
N9 C30 1.326(5) . ?
N9 C29 1.445(5) . ?
N9 C28 1.479(5) . ?
